data_9016612
loop_
_publ_author_name
'Biagioni, C.'
'Bonaccorsi, E.'
'Pasero, M.'
'Moelo, Y.'
'Ciriotti, M. E.'
'Bersani, D.'
'Callegari, A. M.'
'Boiocchi, M.'

_publ_section_title
;
 Ambrinoite, (K,NH4)2(As,Sb)8S13*H2O, a new mineral from Upper Susa Valley,
 Piedmont, Italy: The first natural (K,NH4)-hydrated sulfosalt
;
_journal_name_full 'American Mineralogist'
_journal_page_first 878
_journal_page_last 887
_journal_paper_doi 10.2138/am.2011.3723
_journal_volume 96
_journal_year 2011
_chemical_compound_source 'Upper Susa Valley, Piedmont, Italy'
_chemical_formula_sum 'As6.36 H3.56 K1.61 N0.39 O S13 Sb1.64'
_chemical_name_mineral Ambrinoite
_space_group_IT_number 2
_symmetry_space_group_name_Hall '-P 1'
_symmetry_space_group_name_H-M 'P -1'
_cell_angle_alpha 112.82
_cell_angle_beta 103.44
_cell_angle_gamma 90.49
_cell_formula_units_Z 2
_cell_length_a 9.704
_cell_length_b 11.579
_cell_length_c 12.102
_cell_volume 1211.642
_database_code_amcsd 0019096
_exptl_crystal_density_diffrn 3.237
_cod_original_formula_sum 'K1.61 N.39 H3.56 Sb1.64 As6.36 S13 O'
_cod_database_code 9016612

loop_
_space_group_symop_operation_xyz
x,y,z
-x,-y,-z

loop_
_atom_site_aniso_label
_atom_site_aniso_U_11
_atom_site_aniso_U_22
_atom_site_aniso_U_33
_atom_site_aniso_U_12
_atom_site_aniso_U_13
_atom_site_aniso_U_23
K1 0.04800 0.05800 0.09500 0.00300 0.00700 0.04400
N1 0.04800 0.05800 0.09500 0.00300 0.00700 0.04400
H1 0.04800 0.05800 0.09500 0.00300 0.00700 0.04400
K2 0.08800 0.06100 0.07500 0.00700 0.04400 0.02000
N2 0.08800 0.06100 0.07500 0.00700 0.04400 0.02000
H2 0.08800 0.06100 0.07500 0.00700 0.04400 0.02000
SbM1 0.03610 0.02780 0.04250 0.00300 0.01540 0.01420
AsM1 0.03610 0.02780 0.04250 0.00300 0.01540 0.01420
SbM2 0.03410 0.02980 0.05000 0.00230 0.01090 0.01920
AsM2 0.03410 0.02980 0.05000 0.00230 0.01090 0.01920
AsM3 0.03740 0.02800 0.02940 0.00250 0.00710 0.01430
AsM4 0.03690 0.02690 0.02800 0.00120 0.00620 0.01350
AsM5 0.03960 0.02920 0.03500 0.00180 0.00880 0.01080
SbM5 0.03960 0.02920 0.03500 0.00180 0.00880 0.01080
AsM6 0.03270 0.02850 0.04510 0.00240 0.00870 0.01430
SbM6 0.03270 0.02850 0.04510 0.00240 0.00870 0.01430
AsM7 0.03570 0.03020 0.04760 0.00600 0.01530 0.01800
SbM7 0.03570 0.03020 0.04760 0.00600 0.01530 0.01800
AsM8 0.04090 0.02820 0.03770 0.00140 0.00910 0.01100
S1 0.04400 0.02700 0.02700 0.00100 0.00500 0.01400
S2 0.04700 0.03300 0.05400 0.00600 0.02300 0.02400
S3 0.03100 0.03500 0.03100 -0.00200 0.00600 0.01500
S4 0.04400 0.03100 0.04500 0.00400 0.01700 0.02100
S5 0.03700 0.02900 0.02800 -0.00200 0.01000 0.01000
S6 0.03600 0.03200 0.04500 0.00400 0.00500 0.02100
S7 0.03300 0.02900 0.03100 0.00400 0.00500 0.01000
S8 0.03800 0.04100 0.03000 0.01100 0.01000 0.01800
S9 0.03500 0.03000 0.04000 0.00200 0.01200 0.01000
S10 0.03300 0.03200 0.03500 0.00100 0.00900 0.00800
S11 0.03900 0.03000 0.04900 0.00300 0.00100 0.02100
S12 0.04000 0.05300 0.03100 0.00500 0.00700 0.02300
S13 0.04200 0.03300 0.03000 0.00400 0.00900 0.01400
Wat 0.08700 0.04600 0.05000 0.00800 -0.00400 0.01400

loop_
_atom_site_label
_atom_site_fract_x
_atom_site_fract_y
_atom_site_fract_z
_atom_site_occupancy
_atom_site_U_iso_or_equiv
_atom_site_type_symbol
_atom_site_attached_hydrogens
K1 0.66800 0.33310 0.67910 0.83000 0.06500 K 0
N1 0.66800 0.33310 0.67910 0.17000 0.06500 N 0
H1 0.66800 0.33310 0.67910 0.68000 0.06500 H 0
K2 0.92420 0.75920 0.47740 0.78000 0.07300 K 0
N2 0.92420 0.75920 0.47740 0.22000 0.07300 N 0
H2 0.92420 0.75920 0.47740 0.88000 0.07300 H 0
SbM1 0.39230 0.64339 0.83575 0.54000 0.03440 Sb 0
AsM1 0.39230 0.64339 0.83575 0.46000 0.03440 As 0
SbM2 0.01055 0.14677 0.83795 0.57000 0.03690 Sb 0
AsM2 0.01055 0.14677 0.83795 0.43000 0.03690 As 0
AsM3 0.66142 0.98014 0.71276 1.00000 0.03090 As 0
AsM4 0.66440 0.70477 0.70910 1.00000 0.03020 As 0
AsM5 0.24245 0.92642 0.96400 0.92000 0.03540 As 0
SbM5 0.24245 0.92642 0.96400 0.08000 0.03540 Sb 0
AsM6 0.00896 0.64686 0.82178 0.80000 0.03580 As 0
SbM6 0.00896 0.64686 0.82178 0.20000 0.03580 Sb 0
AsM7 0.38933 0.14671 0.82502 0.75000 0.03620 As 0
SbM7 0.38933 0.14671 0.82502 0.25000 0.03620 Sb 0
AsM8 0.23678 0.42874 0.94031 1.00000 0.03650 As 0
S1 0.61610 0.78140 0.55760 1.00000 0.03230 S 0
S2 0.37860 0.34010 0.80690 1.00000 0.04040 S 0
S3 0.82040 0.05990 0.64370 1.00000 0.03210 S 0
S4 0.39740 0.85100 0.83820 1.00000 0.03710 S 0
S5 0.47230 0.56200 0.64320 1.00000 0.03140 S 0
S6 0.01140 0.34390 0.81690 1.00000 0.03670 S 0
S7 0.82200 0.57190 0.63620 1.00000 0.03230 S 0
S8 0.46940 0.06300 0.64080 1.00000 0.03480 S 0
S9 0.16110 0.05730 0.69910 1.00000 0.03680 S 0
S10 0.15870 0.56250 0.69310 1.00000 0.03450 S 0
S11 0.01920 0.84850 0.82580 1.00000 0.03920 S 0
S12 0.26370 0.29920 0.03500 1.00000 0.03980 S 0
S13 0.25780 0.77630 0.03810 1.00000 0.03480 S 0
Wat 0.21720 0.74960 0.52860 1.00000 0.06600 O 2

loop_
_cod_changelog_entry_id
_cod_changelog_entry_author
_cod_changelog_entry_date
_cod_changelog_entry_text
1
;cod-tools version 3.8.0
Id: cif_guess_AMCSD_atom_types 9574 2023-05-10 09:00:05Z saulius
;
2023-05-10T18:57:11+03:00
;Derived atom types and hydrogen counts
from atom names that follow the AMCSD naming convention
(Wat == water, O-H == hydroxyl).
;

loop_
_cod_related_entry_id
_cod_related_entry_database
_cod_related_entry_code
1 AMCSD 0019096
